data_4331765
loop_
_publ_author_name
'Byrnes, Matthew J.'
'Chisholm, Malcolm H.'
'Patmore, Nathan J.'

_publ_section_title
;
 New Metal&#x2212;Organic Polygons Involving MM Quadruple Bonds:&#x00A0;
 M8(O2CtBu)4(\m-SC4H2-3,4-{CO2}2)6(M = Mo, W)
;
_journal_issue 25
_journal_name_full 'Inorganic Chemistry'
_journal_page_first 9347
_journal_page_last 9352
_journal_paper_doi 10.1021/ic051516s
_journal_volume 44
_journal_year 2005
_chemical_formula_moiety 'C56 H48 Mo8 O32 S6'
_chemical_formula_sum 'C56 H48 Mo8 O32 S6'
_chemical_formula_weight 2192.82
_chemical_name_systematic
;
 ?
;
_space_group_IT_number 88
_symmetry_cell_setting tetragonal
_symmetry_space_group_name_Hall '-I 4ad'
_symmetry_space_group_name_H-M 'I 41/a :2'
_atom_sites_solution_hydrogens geom
_atom_sites_solution_primary direct
_atom_sites_solution_secondary difmap
_audit_creation_method SHELXL-97
_cell_angle_alpha 90.00
_cell_angle_beta 90.00
_cell_angle_gamma 90.00
_cell_formula_units_Z 4
_cell_length_a 15.315(2)
_cell_length_b 15.315(2)
_cell_length_c 39.624(7)
_cell_measurement_temperature 150(2)
_cell_volume 9294(2)
_computing_cell_refinement 'Nonius CAD4 software'
_computing_data_collection 'Nonius CAD4 software'
_computing_data_reduction 'XCAD (P.McArdle, 2000)'
_computing_structure_refinement 'SHELXL-97 (Sheldrick, 1997)'
_computing_structure_solution 'SHELXL-97 (Sheldrick, 1990)'
_diffrn_ambient_temperature 150(2)
_diffrn_measured_fraction_theta_full 0.997
_diffrn_measured_fraction_theta_max 0.997
_diffrn_measurement_device_type 'Nonius Kappa CCD'
_diffrn_measurement_method 'Phi and Omega Scans'
_diffrn_radiation_monochromator graphite
_diffrn_radiation_source 'fine-focus sealed tube'
_diffrn_radiation_type MoK\a
_diffrn_radiation_wavelength 0.71073
_diffrn_reflns_av_R_equivalents 0.046
_diffrn_reflns_limit_h_max 19
_diffrn_reflns_limit_h_min -19
_diffrn_reflns_limit_k_max 14
_diffrn_reflns_limit_k_min -14
_diffrn_reflns_limit_l_max 45
_diffrn_reflns_limit_l_min -51
_diffrn_reflns_number 43988
_diffrn_reflns_theta_full 27.51
_diffrn_reflns_theta_max 27.51
_diffrn_reflns_theta_min 2.06
_exptl_absorpt_coefficient_mu 1.244
_exptl_absorpt_correction_T_max 0.789
_exptl_absorpt_correction_T_min 0.616
_exptl_absorpt_correction_type multi-scan
_exptl_absorpt_process_details 'HKL Scalepack (Otwinowski & Minor 1997)'
_exptl_crystal_colour Yellow
_exptl_crystal_density_diffrn 1.567
_exptl_crystal_density_method 'not measured'
_exptl_crystal_description 'Irregular block'
_exptl_crystal_F_000 4288
_exptl_crystal_size_max 0.31
_exptl_crystal_size_mid 0.27
_exptl_crystal_size_min 0.19
_refine_diff_density_max 1.346
_refine_diff_density_min -1.041
_refine_diff_density_rms 0.115
_refine_ls_extinction_method none
_refine_ls_goodness_of_fit_ref 1.168
_refine_ls_hydrogen_treatment constr
_refine_ls_matrix_type full
_refine_ls_number_parameters 229
_refine_ls_number_reflns 5336
_refine_ls_number_restraints 6
_refine_ls_restrained_S_all 1.178
_refine_ls_R_factor_all 0.0684
_refine_ls_R_factor_gt 0.0506
_refine_ls_shift/su_max 0.001
_refine_ls_shift/su_mean 0.000
_refine_ls_structure_factor_coef Fsqd
_refine_ls_weighting_details 'calc w=1/[\s^2^(Fo^2^)+(0.0918P)^2^+1.3572P] where P=(Fo^2^+2Fc^2^)/3'
_refine_ls_weighting_scheme calc
_refine_ls_wR_factor_gt 0.1444
_refine_ls_wR_factor_ref 0.1544
_reflns_number_gt 3930
_reflns_number_total 5336
_reflns_threshold_expression >2sigma(I)
_cod_data_source_file ic051516ssup1.cif
_cod_data_source_block Mo8(O2CtBu)4(SC4H2-3,4-(CO2)2)6
_cod_depositor_comments
;
The following automatic conversions were performed:

'_symmetry_cell_setting' value 'Tetragonal' changed to 'tetragonal'
according to /home/saulius/struct/CIF-dictionaries/cif_core.dic
dictionary named 'cif_core.dic' version 2.4.2 from 2011-04-26.

Automatic conversion script
Id: cif_fix_values 1891 2012-01-12 08:04:46Z andrius 
;
_cod_original_sg_symbol_H-M 'I 41/a'
_cod_database_code 4331765

loop_
_symmetry_equiv_pos_as_xyz
'x, y, z'
'-x, -y+1/2, z'
'-y+3/4, x+1/4, z+1/4'
'y+1/4, -x+1/4, z+1/4'
'x+1/2, y+1/2, z+1/2'
'-x+1/2, -y+1, z+1/2'
'-y+5/4, x+3/4, z+3/4'
'y+3/4, -x+3/4, z+3/4'
'-x, -y, -z'
'x, y-1/2, -z'
'y-3/4, -x-1/4, -z-1/4'
'-y-1/4, x-1/4, -z-1/4'
'-x+1/2, -y+1/2, -z+1/2'
'x+1/2, y, -z+1/2'
'y-1/4, -x+1/4, -z+1/4'
'-y+1/4, x+1/4, -z+1/4'

loop_
_atom_site_label
_atom_site_type_symbol
_atom_site_fract_x
_atom_site_fract_y
_atom_site_fract_z
_atom_site_U_iso_or_equiv
_atom_site_adp_type
_atom_site_occupancy
_atom_site_symmetry_multiplicity
_atom_site_calc_flag
_atom_site_refinement_flags
_atom_site_disorder_assembly
_atom_site_disorder_group
Mo1 Mo 0.43676(3) 0.46691(3) 0.453804(9) 0.04132(15) Uani 1 1 d . . .
Mo2 Mo 0.41151(2) 0.34111(3) 0.435677(8) 0.03807(15) Uani 1 1 d . . .
S1 S 0.38034(15) 0.60432(10) 0.29724(4) 0.0895(6) Uani 1 1 d . . .
S2 S 0.5000 0.2500 0.60026(4) 0.0655(6) Uani 1 2 d S . .
O1 O 0.39855(19) 0.38412(19) 0.38621(7) 0.0411(7) Uani 1 1 d . . .
O2 O 0.4249(2) 0.5193(2) 0.40483(7) 0.0456(7) Uani 1 1 d . . .
O3 O 0.2773(2) 0.3568(2) 0.44102(8) 0.0516(8) Uani 1 1 d . . .
O4 O 0.3028(2) 0.4895(2) 0.46154(8) 0.0519(8) Uani 1 1 d . . .
O5 O 0.42129(18) 0.2871(2) 0.48429(7) 0.0409(7) Uani 1 1 d . . .
O6 O 0.4602(2) 0.4168(2) 0.50348(7) 0.0455(7) Uani 1 1 d . . .
O7 O 0.54953(18) 0.32151(19) 0.42734(7) 0.0373(6) Uani 1 1 d . . .
O8 O 0.5718(2) 0.45688(19) 0.44544(7) 0.0419(7) Uani 1 1 d . . .
C1 C 0.4089(3) 0.4660(3) 0.38090(11) 0.0431(10) Uani 1 1 d . . .
C2 C 0.3989(3) 0.4997(3) 0.34621(11) 0.0502(12) Uani 1 1 d . . .
C3 C 0.4015(4) 0.5853(3) 0.33875(13) 0.0663(16) Uani 1 1 d . . .
H3 H 0.4136 0.6298 0.3548 0.080 Uiso 1 1 calc R . .
C4 C 0.3639(4) 0.4956(3) 0.28960(12) 0.0696(17) Uani 1 1 d . . .
H4 H 0.3479 0.4727 0.2682 0.083 Uiso 1 1 calc R . .
C5 C 0.3762(3) 0.4457(3) 0.31742(11) 0.0477(11) Uani 1 1 d . . .
C6 C 0.6011(3) 0.3839(3) 0.43452(9) 0.0409(10) Uani 1 1 d . . .
C7 C 0.4518(3) 0.3370(3) 0.50730(10) 0.0410(10) Uani 1 1 d . . .
C8 C 0.4811(3) 0.2926(3) 0.53854(11) 0.0486(11) Uani 1 1 d . . .
C9 C 0.4666(3) 0.3231(3) 0.57016(11) 0.0522(12) Uani 1 1 d . . .
H9 H 0.4412 0.3782 0.5750 0.063 Uiso 1 1 calc R . .
C10 C 0.2500(3) 0.4305(4) 0.45154(13) 0.0606(14) Uani 1 1 d . A .
C11 C 0.1544(4) 0.4461(5) 0.4505(2) 0.102(3) Uani 1 1 d D . .
C13 C 0.1324(8) 0.5452(8) 0.4568(4) 0.086(4) Uiso 0.581(14) 1 d PD A 1
H13A H 0.1657 0.5664 0.4763 0.129 Uiso 0.581(14) 1 calc PR A 1
H13B H 0.0698 0.5515 0.4614 0.129 Uiso 0.581(14) 1 calc PR A 1
H13C H 0.1479 0.5793 0.4368 0.129 Uiso 0.581(14) 1 calc PR A 1
C12 C 0.1080(8) 0.4030(9) 0.4216(3) 0.087(4) Uiso 0.581(14) 1 d PD A 1
H12A H 0.0456 0.4169 0.4227 0.130 Uiso 0.581(14) 1 calc PR A 1
H12B H 0.1161 0.3397 0.4230 0.130 Uiso 0.581(14) 1 calc PR A 1
H12C H 0.1322 0.4245 0.4003 0.130 Uiso 0.581(14) 1 calc PR A 1
C14 C 0.1214(11) 0.4027(12) 0.4846(4) 0.137(7) Uiso 0.581(14) 1 d PD A 1
H14A H 0.1522 0.4291 0.5038 0.205 Uiso 0.581(14) 1 calc PR A 1
H14B H 0.1331 0.3398 0.4841 0.205 Uiso 0.581(14) 1 calc PR A 1
H14C H 0.0585 0.4126 0.4871 0.205 Uiso 0.581(14) 1 calc PR A 1
C13A C 0.1136(9) 0.5101(9) 0.4717(4) 0.061(4) Uiso 0.419(14) 1 d PD A 2
H13D H 0.0506 0.5105 0.4674 0.092 Uiso 0.419(14) 1 calc PR A 2
H13E H 0.1379 0.5678 0.4667 0.092 Uiso 0.419(14) 1 calc PR A 2
H13F H 0.1243 0.4956 0.4954 0.092 Uiso 0.419(14) 1 calc PR A 2
C12A C 0.1407(18) 0.467(2) 0.4124(5) 0.158(12) Uiso 0.419(14) 1 d PD A 2
H12D H 0.1686 0.4221 0.3986 0.238 Uiso 0.419(14) 1 calc PR A 2
H12E H 0.1668 0.5242 0.4072 0.238 Uiso 0.419(14) 1 calc PR A 2
H12F H 0.0780 0.4691 0.4074 0.238 Uiso 0.419(14) 1 calc PR A 2
C14A C 0.0983(13) 0.3647(12) 0.4461(6) 0.114(8) Uiso 0.419(14) 1 d PD A 2
H14D H 0.1294 0.3222 0.4321 0.171 Uiso 0.419(14) 1 calc PR A 2
H14E H 0.0431 0.3806 0.4352 0.171 Uiso 0.419(14) 1 calc PR A 2
H14F H 0.0863 0.3389 0.4683 0.171 Uiso 0.419(14) 1 calc PR A 2

loop_
_atom_site_aniso_label
_atom_site_aniso_U_11
_atom_site_aniso_U_22
_atom_site_aniso_U_33
_atom_site_aniso_U_23
_atom_site_aniso_U_13
_atom_site_aniso_U_12
Mo1 0.0503(3) 0.0505(3) 0.0232(2) -0.00715(15) -0.00096(14) 0.00420(16)
Mo2 0.0415(2) 0.0504(3) 0.0224(2) -0.00375(14) -0.00108(13) 0.00001(16)
S1 0.186(2) 0.0442(8) 0.0386(7) 0.0000(6) -0.0284(9) 0.0028(9)
S2 0.1088(16) 0.0682(12) 0.0195(7) 0.000 0.000 -0.0203(11)
O1 0.0545(18) 0.0485(18) 0.0203(13) -0.0040(12) -0.0052(12) 0.0019(14)
O2 0.064(2) 0.0464(17) 0.0266(14) -0.0058(13) -0.0096(14) 0.0044(14)
O3 0.0370(17) 0.077(2) 0.0404(18) -0.0089(16) -0.0037(13) 0.0042(15)
O4 0.0468(18) 0.068(2) 0.0412(18) -0.0115(16) -0.0036(14) 0.0158(16)
O5 0.0431(16) 0.0575(18) 0.0221(13) -0.0018(12) 0.0011(11) -0.0043(13)
O6 0.060(2) 0.056(2) 0.0207(14) -0.0059(13) 0.0037(13) 0.0014(15)
O7 0.0399(16) 0.0473(17) 0.0245(13) -0.0025(12) 0.0027(11) -0.0028(13)
O8 0.0494(18) 0.0494(18) 0.0269(14) -0.0057(13) 0.0013(12) -0.0023(14)
C1 0.054(3) 0.049(3) 0.027(2) -0.0048(18) -0.0047(18) 0.006(2)
C2 0.072(3) 0.049(3) 0.029(2) -0.0090(19) -0.009(2) 0.013(2)
C3 0.116(5) 0.046(3) 0.037(3) -0.009(2) -0.018(3) 0.001(3)
C4 0.131(5) 0.050(3) 0.027(2) -0.005(2) -0.022(3) 0.007(3)
C5 0.067(3) 0.049(3) 0.027(2) -0.0066(18) -0.006(2) 0.006(2)
C6 0.053(3) 0.051(3) 0.0190(18) -0.0015(17) 0.0048(17) -0.003(2)
C7 0.047(2) 0.058(3) 0.0177(18) -0.0017(17) 0.0052(17) -0.004(2)
C8 0.056(3) 0.067(3) 0.023(2) -0.0029(19) 0.0010(18) -0.010(2)
C9 0.075(3) 0.057(3) 0.025(2) -0.0047(19) 0.003(2) -0.014(2)
C10 0.049(3) 0.089(4) 0.044(3) -0.004(3) -0.002(2) 0.012(3)
C11 0.058(4) 0.124(6) 0.123(7) -0.033(5) -0.014(4) 0.026(4)

loop_
_atom_type_symbol
_atom_type_description
_atom_type_scat_dispersion_real
_atom_type_scat_dispersion_imag
_atom_type_scat_source
C C 0.0033 0.0016 'International Tables Vol C Tables 4.2.6.8 and 6.1.1.4'
H H 0.0000 0.0000 'International Tables Vol C Tables 4.2.6.8 and 6.1.1.4'
Mo Mo -1.6832 0.6857 'International Tables Vol C Tables 4.2.6.8 and 6.1.1.4'
O O 0.0106 0.0060 'International Tables Vol C Tables 4.2.6.8 and 6.1.1.4'
S S 0.1246 0.1234 'International Tables Vol C Tables 4.2.6.8 and 6.1.1.4'

loop_
_geom_angle_atom_site_label_1
_geom_angle_atom_site_label_2
_geom_angle_atom_site_label_3
_geom_angle
_geom_angle_site_symmetry_1
_geom_angle_site_symmetry_3
Mo2 Mo1 O8 93.47(8) . .
Mo2 Mo1 O4 91.23(10) . .
O8 Mo1 O4 174.67(13) . .
Mo2 Mo1 O2 91.05(8) . .
O8 Mo1 O2 88.12(12) . .
O4 Mo1 O2 89.29(13) . .
Mo2 Mo1 O6 90.94(9) . .
O8 Mo1 O6 87.36(11) . .
O4 Mo1 O6 95.07(13) . .
O2 Mo1 O6 175.16(13) . .
O1 Mo2 O3 88.00(12) . .
O1 Mo2 Mo1 92.84(8) . .
O3 Mo2 Mo1 92.39(10) . .
O1 Mo2 O5 175.14(11) . .
O3 Mo2 O5 91.29(12) . .
Mo1 Mo2 O5 91.99(8) . .
O1 Mo2 O7 89.61(11) . .
O3 Mo2 O7 176.72(11) . .
Mo1 Mo2 O7 89.98(8) . .
O5 Mo2 O7 90.90(11) . .
C3 S1 C4 91.8(2) . .
C9 S2 C9 91.8(3) 2_655 .
C1 O1 Mo2 117.0(3) . .
C1 O2 Mo1 117.3(3) . .
C10 O3 Mo2 117.4(3) . .
C10 O4 Mo1 117.1(3) . .
C7 O5 Mo2 116.4(3) . .
C7 O6 Mo1 116.6(3) . .
C6 O7 Mo2 117.9(3) . .
C6 O8 Mo1 117.5(3) . .
O2 C1 O1 121.9(4) . .
O2 C1 C2 119.3(4) . .
O1 C1 C2 118.8(4) . .
C3 C2 C5 113.0(4) . .
C3 C2 C1 122.9(4) . .
C5 C2 C1 123.9(4) . .
C2 C3 S1 112.0(4) . .
C5 C4 S1 112.6(4) . .
C4 C5 C2 110.6(4) . .
C4 C5 C6 120.2(4) . 12_656
C2 C5 C6 129.3(4) . 12_656
O7 C6 O8 121.0(4) . .
O7 C6 C5 121.6(4) . 11_666
O8 C6 C5 117.3(4) . 11_666
O6 C7 O5 122.8(4) . .
O6 C7 C8 121.6(4) . .
O5 C7 C8 115.6(4) . .
C9 C8 C8 112.4(3) . 2_655
C9 C8 C7 124.4(5) . .
C8 C8 C7 122.8(3) 2_655 .
C8 C9 S2 111.7(4) . .
O3 C10 O4 121.5(5) . .
O3 C10 C11 117.2(5) . .
O4 C10 C11 121.3(5) . .
C13A C11 C10 121.6(8) . .
C13A C11 C12 122.7(9) . .
C10 C11 C12 114.7(7) . .
C13A C11 C14A 112.3(12) . .
C10 C11 C14A 115.3(10) . .
C13A C11 C12A 111.4(13) . .
C10 C11 C12A 101.1(12) . .
C14A C11 C12A 89.1(15) . .
C10 C11 C13 111.2(7) . .
C12 C11 C13 116.3(8) . .
C14A C11 C13 133.3(10) . .
C12A C11 C13 85.6(12) . .
C13A C11 C14 69.4(9) . .
C10 C11 C14 102.9(8) . .
C12 C11 C14 108.4(10) . .
C14A C11 C14 64.9(11) . .
C12A C11 C14 150.3(14) . .
C13 C11 C14 101.4(10) . .

loop_
_geom_bond_atom_site_label_1
_geom_bond_atom_site_label_2
_geom_bond_distance
_geom_bond_site_symmetry_2
Mo1 Mo2 2.0923(6) .
Mo1 O8 2.101(3) .
Mo1 O4 2.103(3) .
Mo1 O2 2.107(3) .
Mo1 O6 2.143(3) .
Mo2 O1 2.077(3) .
Mo2 O3 2.080(3) .
Mo2 O5 2.102(3) .
Mo2 O7 2.160(3) .
S1 C3 1.701(5) .
S1 C4 1.711(5) .
S2 C9 1.714(5) 2_655
S2 C9 1.714(5) .
O1 C1 1.282(5) .
O2 C1 1.274(5) .
O3 C10 1.274(6) .
O4 C10 1.276(6) .
O5 C7 1.278(5) .
O6 C7 1.238(5) .
O7 C6 1.272(5) .
O8 C6 1.279(5) .
C1 C2 1.477(6) .
C2 C3 1.343(7) .
C2 C5 1.451(6) .
C4 C5 1.354(7) .
C5 C6 1.460(7) 12_656
C6 C5 1.460(7) 11_666
C7 C8 1.482(6) .
C8 C9 1.356(6) .
C8 C8 1.428(10) 2_655
C10 C11 1.484(9) .
C11 C13A 1.434(13) .
C11 C12 1.500(12) .
C11 C14A 1.524(16) .
C11 C12A 1.560(17) .
C11 C13 1.575(11) .
C11 C14 1.589(14) .
